data_2312978
loop_
_publ_author_name
'Nakazawa, Minato'
'Hayashi, Seishu'
'Tanaka, Keita'
'Iwasaki, Kenji'
'Goda, Makoto'
'Yamada, Yusuke'
'Adachi, Naruhiko'

_publ_section_title
;
 Semi-automated MicroED system unveils multiple polymorphs in fish-derived
 guanine crystals.
;
_journal_coeditor_code YD3070
_journal_issue 'Pt 7'
_journal_name_full 'Acta crystallographica. Section C, Structural chemistry'
_journal_page_first 310
_journal_page_last 323
_journal_paper_doi 10.1107/S2053229626006236
_journal_volume 82
_journal_year 2026
_chemical_formula_moiety 'C5 H5 N5 O, O'
_chemical_formula_sum 'C5 H5 N5 O2'
_chemical_formula_weight 167.13
_chemical_name_systematic 'Guanine monohydrate'
_space_group_crystal_system monoclinic
_space_group_IT_number 14
_space_group_name_Hall '-P 2yn'
_space_group_name_H-M_alt 'P 1 21/n 1'
_atom_sites_solution_hydrogens geom
_atom_sites_solution_primary dual
_audit_creation_method
;
Olex2 1.5
(compiled 2026.05.24 svn.rec792b02 for OlexSys, GUI svn.r7575)
;
_cell_angle_alpha 90
_cell_angle_beta 96.087(17)
_cell_angle_gamma 90
_cell_formula_units_Z 4
_cell_length_a 3.6227(5)
_cell_length_b 11.3187(14)
_cell_length_c 16.651(4)
_cell_measurement_reflns_used 6295
_cell_measurement_temperature 92.00
_cell_measurement_theta_max 1.2541524402895
_cell_measurement_theta_min 0.73353632068580E-1
_cell_volume 678.9(2)
_computing_cell_refinement
;
DIALS (Vypritskaia <i>et al.</i>,  2025)
;
_computing_data_collection
;
SerialEM (Mastronarde et al., 2005)
;
_computing_data_reduction
;
DIALS (Vypritskaia <i>et al.</i>,  2025)
;
_computing_molecular_graphics
;
Olex2 1.5 (Dolomanov <i>et al.</i>,  2009)
;
_computing_publication_material
;
Olex2 1.5 (Dolomanov <i>et al.</i>,  2009)
;
_computing_structure_refinement
;
SHELXL 2025/1 (Sheldrick, 2015)
;
_computing_structure_solution
;
SHELXT 2018/2 (Sheldrick, 2018)
;
_diffrn_ambient_temperature 92.00
_diffrn_detector 'Rio 16M'
_diffrn_measured_fraction_theta_full 0.730
_diffrn_measured_fraction_theta_max 0.734
_diffrn_measurement_device_type 'JEOL CRYO ARM 200'
_diffrn_measurement_method 'continuous rotation 3D ED'
_diffrn_measurement_specimen_support 'Quantifoil Cu300 R1.2/1.3'
_diffrn_radiation_type 'electrons 200 keV'
_diffrn_radiation_wavelength 0.02508
_diffrn_reflns_av_R_equivalents 0.3166
_diffrn_reflns_av_unetI/netI 0.1366
_diffrn_reflns_limit_h_max 6
_diffrn_reflns_limit_h_min -6
_diffrn_reflns_limit_k_max 20
_diffrn_reflns_limit_k_min -20
_diffrn_reflns_limit_l_max 29
_diffrn_reflns_limit_l_min -29
_diffrn_reflns_number 87374
_diffrn_reflns_theta_full 0.862
_diffrn_reflns_theta_max 1.283
_diffrn_reflns_theta_min 0.077
_diffrn_source 'Cold Field Emission Gun'
_exptl_absorpt_coefficient_mu 0.000
_exptl_crystal_density_diffrn 1.635
_exptl_crystal_description plate
_exptl_crystal_F_000 121
_refine_diff_density_max 0.293
_refine_diff_density_min -0.307
_refine_ls_extinction_coef 99038(9)
_refine_ls_extinction_expression Fc^*^=kFc[1+0.001xFc^2^\l^3^/sin(2\q)]^-1/4^
_refine_ls_extinction_method
;
SHELXL-2025/1 (Sheldrick 2025)
;
_refine_ls_goodness_of_fit_ref 1.164
_refine_ls_hydrogen_treatment constr
_refine_ls_matrix_type full
_refine_ls_number_parameters 110
_refine_ls_number_reflns 4055
_refine_ls_number_restraints 0
_refine_ls_restrained_S_all 1.164
_refine_ls_R_factor_all 0.1944
_refine_ls_R_factor_gt 0.1600
_refine_ls_shift/su_max 0.010
_refine_ls_shift/su_mean 0.000
_refine_ls_structure_factor_coef Fsqd
_refine_ls_weighting_details 'w=1/[\s^2^(Fo^2^)+(0.1700P)^2^+0.1085P] where P=(Fo^2^+2Fc^2^)/3'
_refine_ls_weighting_scheme calc
_refine_ls_wR_factor_gt 0.4116
_refine_ls_wR_factor_ref 0.4276
_reflns_number_gt 2622
_reflns_number_total 4055
_reflns_threshold_expression 'I > 2\s(I)'
_cod_data_source_file yd3070.cif
_cod_data_source_block 2531593_syng_ph2
_cod_database_code 2312978
_shelx_space_group_comment
;
The symmetry employed for this shelxl refinement is uniquely defined
by the following loop, which should always be used as a source of
symmetry information in preference to the above space-group names.
They are only intended as comments.
;

loop_
_space_group_symop_operation_xyz
'x, y, z'
'-x+1/2, y+1/2, -z+1/2'
'-x, -y, -z'
'x-1/2, -y-1/2, z-1/2'

loop_
_atom_site_type_symbol
_atom_site_label
_atom_site_fract_x
_atom_site_fract_y
_atom_site_fract_z
_atom_site_U_iso_or_equiv
_atom_site_adp_type
_atom_site_calc_flag
_atom_site_occupancy
_atom_site_disorder_assembly
_atom_site_disorder_group
N N1 0.6143(8) 0.3483(3) 0.2102(2) 0.0158(6) Uani d 1 . .
H H1 0.728688 0.278779 0.246127 0.019 Uiso calc 1 . .
N N2 0.4047(10) 0.2051(3) 0.1159(2) 0.0211(6) Uani d 1 . .
H H2B 0.267297 0.178906 0.061271 0.025 Uiso calc 1 . .
H H2A 0.528587 0.142863 0.155338 0.025 Uiso calc 1 . .
C C2 0.4222(9) 0.3199(3) 0.1356(2) 0.0144(6) Uani d 1 . .
N N3 0.2612(8) 0.4001(3) 0.0842(2) 0.0163(6) Uani d 1 . .
C C4 0.3158(8) 0.5136(3) 0.1109(2) 0.0118(6) Uani d 1 . .
C C5 0.5027(10) 0.5515(3) 0.1847(2) 0.0176(7) Uani d 1 . .
O O6 0.8428(8) 0.4801(3) 0.3080(2) 0.0187(5) Uani d 1 . .
C C6 0.6651(10) 0.4642(3) 0.2407(2) 0.0158(6) Uani d 1 . .
N N7 0.4975(8) 0.6735(3) 0.1909(2) 0.0165(6) Uani d 1 . .
C C8 0.3039(9) 0.7078(3) 0.1220(2) 0.0168(6) Uani d 1 . .
H H8 0.242368 0.801158 0.107012 0.020 Uiso calc 1 . .
N N9 0.1881(8) 0.6152(3) 0.0712(2) 0.0160(5) Uani d 1 . .
H H9 0.035054 0.620988 0.014363 0.019 Uiso calc 1 . .
O O10 0.730(3) 0.4341(7) 0.4649(4) 0.081(2) Uani d 1 . .

loop_
_atom_site_aniso_label
_atom_site_aniso_U_11
_atom_site_aniso_U_22
_atom_site_aniso_U_33
_atom_site_aniso_U_12
_atom_site_aniso_U_13
_atom_site_aniso_U_23
N1 0.0184(12) 0.0131(11) 0.0151(14) 0.0027(9) -0.0027(10) 0.0039(10)
N2 0.0305(15) 0.0140(12) 0.0175(16) 0.0032(11) -0.0033(12) -0.0011(12)
C2 0.0152(12) 0.0144(12) 0.0129(15) 0.0007(10) -0.0016(11) -0.0012(12)
N3 0.0154(11) 0.0218(13) 0.0113(13) -0.0015(10) -0.0003(9) 0.0002(11)
C4 0.0123(11) 0.0121(12) 0.0104(14) 0.0010(9) -0.0011(10) -0.0022(11)
C5 0.0213(15) 0.0216(16) 0.0099(15) 0.0024(12) 0.0012(12) 0.0013(13)
O6 0.0212(11) 0.0176(11) 0.0162(13) -0.0015(9) -0.0031(10) 0.0004(10)
C6 0.0189(13) 0.0144(13) 0.0129(16) -0.0016(11) -0.0037(12) 0.0013(12)
N7 0.0182(11) 0.0146(11) 0.0157(14) 0.0013(9) -0.0033(10) 0.0015(11)
C8 0.0166(13) 0.0180(14) 0.0153(16) 0.0037(11) -0.0004(12) 0.0021(13)
N9 0.0167(11) 0.0169(12) 0.0140(14) 0.0005(9) -0.0007(10) -0.0032(11)
O10 0.144(7) 0.063(4) 0.034(3) -0.017(4) 0.006(4) 0.000(3)

loop_
_atom_type_symbol
_atom_type_description
_atom_type_scat_dispersion_real
_atom_type_scat_dispersion_imag
_atom_type_scat_source
C C 0.0000 0.0000 'International Tables Vol C Tables 4.2.6.8 and 6.1.1.4'
H H 0.0000 0.0000 'International Tables Vol C Tables 4.2.6.8 and 6.1.1.4'
N N 0.0000 0.0000 'International Tables Vol C Tables 4.2.6.8 and 6.1.1.4'
O O 0.0000 0.0000 'International Tables Vol C Tables 4.2.6.8 and 6.1.1.4'

loop_
_geom_angle_atom_site_label_1
_geom_angle_atom_site_label_2
_geom_angle_atom_site_label_3
_geom_angle_site_symmetry_1
_geom_angle_site_symmetry_3
_geom_angle
_geom_angle_publ_flag
C2 N1 H1 . . 117.7 ?
C2 N1 C6 . . 124.6(3) ?
C6 N1 H1 . . 117.7 ?
H2B N2 H2A . . 120.0 ?
C2 N2 H2B . . 120.0 ?
C2 N2 H2A . . 120.0 ?
N2 C2 N1 . . 116.6(3) ?
N3 C2 N1 . . 123.7(3) ?
N3 C2 N2 . . 119.7(3) ?
C2 N3 C4 . . 113.1(3) ?
N3 C4 C5 . . 127.7(3) ?
N3 C4 N9 . . 126.7(3) ?
N9 C4 C5 . . 105.6(3) ?
C4 C5 C6 . . 118.8(3) ?
N7 C5 C4 . . 111.1(3) ?
N7 C5 C6 . . 130.1(4) ?
N1 C6 C5 . . 112.1(3) ?
O6 C6 N1 . . 119.6(3) ?
O6 C6 C5 . . 128.3(3) ?
C8 N7 C5 . . 103.6(3) ?
N7 C8 H8 . . 123.1 ?
N7 C8 N9 . . 113.7(3) ?
N9 C8 H8 . . 123.1 ?
C4 N9 C8 . . 105.9(3) ?
C4 N9 H9 . . 127.1 ?
C8 N9 H9 . . 127.1 ?

loop_
_geom_bond_atom_site_label_1
_geom_bond_atom_site_label_2
_geom_bond_site_symmetry_2
_geom_bond_distance
_geom_bond_publ_flag
N1 H1 . 1.0470 ?
N1 C2 . 1.396(5) ?
N1 C6 . 1.411(5) ?
N2 H2B . 1.0330 ?
N2 H2A . 1.0330 ?
N2 C2 . 1.339(5) ?
C2 N3 . 1.338(5) ?
N3 C4 . 1.366(5) ?
C4 C5 . 1.406(5) ?
C4 N9 . 1.382(5) ?
C5 C6 . 1.440(5) ?
C5 N7 . 1.385(5) ?
O6 C6 . 1.246(5) ?
N7 C8 . 1.338(5) ?
C8 H8 . 1.1030 ?
C8 N9 . 1.383(5) ?
N9 H9 . 1.0470 ?

loop_
_geom_torsion_atom_site_label_1
_geom_torsion_atom_site_label_2
_geom_torsion_atom_site_label_3
_geom_torsion_atom_site_label_4
_geom_torsion_site_symmetry_1
_geom_torsion_site_symmetry_2
_geom_torsion_site_symmetry_3
_geom_torsion_site_symmetry_4
_geom_torsion
_geom_torsion_publ_flag
N1 C2 N3 C4 . . . . 2.4(5) ?
N2 C2 N3 C4 . . . . -177.3(3) ?
C2 N1 C6 C5 . . . . -1.4(5) ?
C2 N1 C6 O6 . . . . -179.7(3) ?
C2 N3 C4 C5 . . . . -2.7(5) ?
C2 N3 C4 N9 . . . . 179.3(3) ?
N3 C4 C5 C6 . . . . 0.9(6) ?
N3 C4 C5 N7 . . . . -179.2(3) ?
N3 C4 N9 C8 . . . . 178.7(3) ?
C4 C5 C6 N1 . . . . 1.2(5) ?
C4 C5 C6 O6 . . . . 179.2(4) ?
C4 C5 N7 C8 . . . . 1.0(4) ?
C5 C4 N9 C8 . . . . 0.3(4) ?
C5 N7 C8 N9 . . . . -0.8(4) ?
C6 N1 C2 N2 . . . . 179.3(3) ?
C6 N1 C2 N3 . . . . -0.4(5) ?
C6 C5 N7 C8 . . . . -179.1(4) ?
N7 C5 C6 N1 . . . . -178.7(4) ?
N7 C5 C6 O6 . . . . -0.7(7) ?
N7 C8 N9 C4 . . . . 0.3(4) ?
N9 C4 C5 C6 . . . . 179.2(3) ?
N9 C4 C5 N7 . . . . -0.8(4) ?
